data_7133190
loop_
_publ_author_name
'Kulathungage, Lakshani W.'
'Kurup, Sudheer S.'
'Browne, Edison A.'
'Spalink, Gabriel H.'
'Ward, Cassandra L.'
'Lord, Richard L.'
'Groysman, Stanislav'

_publ_section_title
;
 Efficient carbene transfer reactivity mediated by Fe(II) complexes
 supported by bulky alkoxides.
;
_journal_issue 55
_journal_name_full 'Chemical communications (Cambridge, England)'
_journal_page_first 7033
_journal_page_last 7036
_journal_paper_doi 10.1039/d4cc02108h
_journal_volume 60
_journal_year 2024
_chemical_formula_moiety 'C52 H76 Fe N2 O2'
_chemical_formula_sum 'C52 H76 Fe N2 O2'
_chemical_formula_weight 816.99
_chemical_properties_physical Air-sensitive,Moisture-sensitive,Oxygen-sensitive
_space_group_crystal_system triclinic
_space_group_IT_number 2
_space_group_name_Hall '-P 1'
_space_group_name_H-M_alt 'P -1'
_atom_sites_solution_hydrogens geom
_audit_creation_date 2024-03-06
_audit_creation_method
;
Olex2 1.5
(compiled 2024.02.16 svn.r378c4104 for OlexSys, GUI svn.r6928)
;
_audit_update_record
;
2024-04-25 deposited with the CCDC.	2024-06-13 downloaded from the CCDC.
;
_cell_angle_alpha 91.840(3)
_cell_angle_beta 90.463(3)
_cell_angle_gamma 91.367(3)
_cell_formula_units_Z 2
_cell_length_a 9.5346(8)
_cell_length_b 13.1604(12)
_cell_length_c 18.8315(15)
_cell_measurement_reflns_used 5006
_cell_measurement_temperature 100
_cell_measurement_theta_max 25.290
_cell_measurement_theta_min 2.166
_cell_volume 2361.0(3)
_computing_cell_refinement 'SAINT V8.40B (?, 2016)'
_computing_data_reduction 'SAINT V8.40B (?, 2016)'
_computing_molecular_graphics 'Olex2 1.5 (Dolomanov et al., 2009)'
_computing_publication_material 'Olex2 1.5 (Dolomanov et al., 2009)'
_computing_structure_refinement 'SHELXL 2019/3 (Sheldrick, 2015)'
_computing_structure_solution 'SHELXT 2018/2 (Sheldrick, 2018)'
_diffrn_ambient_temperature 100
_diffrn_detector 'Photon III'
_diffrn_detector_type 'CPAD area detector'
_diffrn_measured_fraction_theta_full 0.999
_diffrn_measured_fraction_theta_max 0.997
_diffrn_measurement_device '\k--geometry diffractometer'
_diffrn_measurement_device_type 'Bruker D8 VENTURE'
_diffrn_measurement_method '\f and \w scans'
_diffrn_radiation_collimation '0.8 mm pinhole collimator'
_diffrn_radiation_monochromator 'multilayer mirror'
_diffrn_radiation_type 'Mo K\a'
_diffrn_radiation_wavelength 0.71073
_diffrn_reflns_av_R_equivalents 0.1412
_diffrn_reflns_av_unetI/netI 0.1265
_diffrn_reflns_Laue_measured_fraction_full 0.999
_diffrn_reflns_Laue_measured_fraction_max 0.997
_diffrn_reflns_limit_h_max 11
_diffrn_reflns_limit_h_min -11
_diffrn_reflns_limit_k_max 15
_diffrn_reflns_limit_k_min -15
_diffrn_reflns_limit_l_max 22
_diffrn_reflns_limit_l_min -22
_diffrn_reflns_number 27533
_diffrn_reflns_point_group_measured_fraction_full 0.999
_diffrn_reflns_point_group_measured_fraction_max 0.997
_diffrn_reflns_theta_full 25.242
_diffrn_reflns_theta_max 25.363
_diffrn_reflns_theta_min 1.918
_diffrn_source 'microfocus sealed tube'
_diffrn_source_current 1.4
_diffrn_source_power 0.07
_diffrn_source_target Mo
_diffrn_source_type 'Incoatec I\mS'
_diffrn_source_voltage 50.0
_exptl_absorpt_coefficient_mu 0.359
_exptl_absorpt_correction_T_max 0.745209
_exptl_absorpt_correction_T_min 0.574295
_exptl_absorpt_correction_type multi-scan
_exptl_absorpt_process_details
;
 TWINABS-2012/1 (Bruker,2012) was used for absorption correction.
 
For component 1:
 wR2(int) was 0.1144 before and 0.0945 after correction.
 
For component 2:
 wR2(int) was 0.1156 before and 0.0963 after correction.
 The Ratio of minimum to maximum transmission is 0.77.

Final HKLF 4 output contains 81250 reflections, Rint = 0.1412
 (17444 with I > 3sig(I), Rint = 0.0821)
;
_exptl_crystal_colour green
_exptl_crystal_colour_primary green
_exptl_crystal_density_diffrn 1.149
_exptl_crystal_description prism
_exptl_crystal_F_000 888
_exptl_crystal_size_max 0.15
_exptl_crystal_size_mid 0.1
_exptl_crystal_size_min 0.1
_refine_diff_density_max 4.245
_refine_diff_density_min -1.286
_refine_diff_density_rms 0.252
_refine_ls_extinction_method none
_refine_ls_goodness_of_fit_ref 1.435
_refine_ls_hydrogen_treatment constr
_refine_ls_matrix_type full
_refine_ls_number_parameters 527
_refine_ls_number_reflns 27533
_refine_ls_number_restraints 0
_refine_ls_restrained_S_all 1.435
_refine_ls_R_factor_all 0.2119
_refine_ls_R_factor_gt 0.1598
_refine_ls_shift/su_max 0.001
_refine_ls_shift/su_mean 0.000
_refine_ls_structure_factor_coef Fsqd
_refine_ls_weighting_details 'w=1/[\s^2^(Fo^2^)+(0.2000P)^2^] where P=(Fo^2^+2Fc^2^)/3'
_refine_ls_weighting_scheme calc
_refine_ls_wR_factor_gt 0.3966
_refine_ls_wR_factor_ref 0.4283
_reflns_Friedel_coverage 0.000
_reflns_number_gt 17586
_reflns_number_total 27533
_reflns_threshold_expression 'I > 2\s(I)'
_cod_data_source_file d4cc02108h3.cif
_cod_data_source_block sg13
_cod_depositor_comments 'Adding full bibliography for 7133190--7133192.cif.'
_cod_database_code 7133190
_shelx_shelxl_version_number 2019/3
_shelx_space_group_comment
;
The symmetry employed for this shelxl refinement is uniquely defined
by the following loop, which should always be used as a source of
symmetry information in preference to the above space-group names.
They are only intended as comments.
;
_shelx_estimated_absorpt_t_max 0.965
_shelx_estimated_absorpt_t_min 0.948
_olex2_refinement_description
;
1. Twinned data refinement
 Scales: 0.531(3)
 0.469(3)
2. Fixed Uiso
 At 1.2 times of:
  All C(H) groups, All C(H,H) groups
 At 1.5 times of:
  All C(H,H,H) groups
3.a Ternary CH refined with riding coordinates:
 C20(H20), C7(H7), C10(H10), C5(H5), C17(H17), C15(H15)
3.b Secondary CH2 refined with riding coordinates:
 C12(H12A,H12B), C16(H16A,H16B), C19(H19A,H19B), C9(H9A,H9B), C14(H14A,H14B),
 C21(H21A,H21B), C8(H8A,H8B), C4(H4A,H4B), C22(H22A,H22B), C11(H11A,H11B),
 C18(H18A,H18B), C6(H6A,H6B)
3.c Aromatic/amide H refined with riding coordinates:
 C51(H51), C50(H50), C33(H33), C37(H37), C36(H36), C52(H52), C35(H35),
 C34(H34), C49(H49), C48(H48)
3.d Idealised Me refined as rotating group:
 C42(H42A,H42B,H42C), C29(H29A,H29B,H29C), C26(H26A,H26B,H26C), C25(H25A,H25B,
 H25C), C30(H30A,H30B,H30C), C41(H41A,H41B,H41C), C31(H31A,H31B,H31C), C40(H40A,
 H40B,H40C), C44(H44A,H44B,H44C), C27(H27A,H27B,H27C), C45(H45A,H45B,H45C),
 C46(H46A,H46B,H46C)
;
_olex2_submission_special_instructions 'No special instructions were received'

loop_
_space_group_symop_operation_xyz
'x, y, z'
'-x, -y, -z'

loop_
_atom_site_label
_atom_site_type_symbol
_atom_site_fract_x
_atom_site_fract_y
_atom_site_fract_z
_atom_site_U_iso_or_equiv
_atom_site_adp_type
_atom_site_occupancy
_atom_site_site_symmetry_order
_atom_site_calc_flag
_atom_site_refinement_flags_posn
_atom_site_refinement_flags_adp
_atom_site_refinement_flags_occupancy
_atom_site_disorder_assembly
_atom_site_disorder_group
Fe1 Fe 0.38473(14) 0.76582(12) 0.74930(8) 0.0313(5) Uani 1 1 d . . . . .
O1 O 0.4923(8) 0.8805(6) 0.7544(5) 0.049(2) Uani 1 1 d . . . . .
O2 O 0.4229(9) 0.6363(7) 0.7381(4) 0.057(2) Uani 1 1 d . . . . .
C51 C 0.0522(12) 0.4721(9) 0.7533(6) 0.046(3) Uani 1 1 d . . . . .
H51 H -0.031463 0.509737 0.756045 0.056 Uiso 1 1 calc R U . . .
N1 N 0.1687(9) 0.7722(6) 0.6158(4) 0.037(2) Uani 1 1 d . . . . .
C50 C 0.0500(13) 0.3651(9) 0.7564(6) 0.047(3) Uani 1 1 d . . . . .
H50 H -0.036949 0.329149 0.760515 0.057 Uiso 1 1 calc R U . . .
C33 C 0.8286(10) 1.0331(9) 0.7516(7) 0.043(3) Uani 1 1 d . . . . .
H33 H 0.799732 1.101718 0.751451 0.052 Uiso 1 1 calc R U . . .
C37 C 0.7771(12) 0.8580(8) 0.7490(5) 0.039(3) Uani 1 1 d . . . . .
H37 H 0.711457 0.802512 0.746996 0.047 Uiso 1 1 calc R U . . .
C36 C 0.9168(13) 0.8380(9) 0.7511(6) 0.049(3) Uani 1 1 d . . . . .
H36 H 0.947780 0.770030 0.752102 0.059 Uiso 1 1 calc R U . . .
C52 C 0.1837(10) 0.5200(8) 0.7460(6) 0.038(2) Uani 1 1 d . . . . .
H52 H 0.188718 0.591727 0.741918 0.045 Uiso 1 1 calc R U . . .
C32 C 0.7268(11) 0.9569(8) 0.7498(6) 0.040(2) Uani 1 1 d . . . . .
C13 C 0.0793(11) 0.7588(8) 0.9426(5) 0.036(2) Uani 1 1 d . . . . .
C35 C 1.0120(13) 0.9184(10) 0.7518(7) 0.050(3) Uani 1 1 d . . . . .
H35 H 1.109549 0.905475 0.750933 0.060 Uiso 1 1 calc R U . . .
C3 C 0.0751(12) 0.7615(8) 0.5557(5) 0.035(2) Uani 1 1 d . . . . .
C34 C 0.9688(11) 1.0147(9) 0.7536(6) 0.042(3) Uani 1 1 d . . . . .
H34 H 1.035272 1.069607 0.756157 0.051 Uiso 1 1 calc R U . . .
N2 N 0.1771(10) 0.7669(7) 0.8843(4) 0.041(2) Uani 1 1 d . . . . .
C47 C 0.3071(10) 0.4658(9) 0.7444(6) 0.039(3) Uani 1 1 d . . . . .
C49 C 0.1722(12) 0.3129(9) 0.7535(6) 0.046(3) Uani 1 1 d . . . . .
H49 H 0.168967 0.240844 0.755100 0.055 Uiso 1 1 calc R U . . .
C39 C 0.5157(14) 0.5047(9) 0.6599(8) 0.056(3) Uani 1 1 d . . . . .
C12 C -0.0202(12) 0.6662(8) 0.5648(6) 0.039(3) Uani 1 1 d . . . . .
H12A H 0.037807 0.605301 0.569338 0.046 Uiso 1 1 calc R U . . .
H12B H -0.076917 0.674322 0.608338 0.046 Uiso 1 1 calc R U . . .
C16 C -0.0316(15) 0.6413(9) 1.0586(6) 0.051(3) Uani 1 1 d . . . . .
H16A H -0.096648 0.631045 1.098525 0.062 Uiso 1 1 calc R U . . .
H16B H 0.028302 0.581097 1.053924 0.062 Uiso 1 1 calc R U . . .
C19 C -0.0263(17) 0.8312(9) 1.0772(6) 0.060(4) Uani 1 1 d . . . . .
H19A H 0.037923 0.890710 1.085296 0.072 Uiso 1 1 calc R U . . .
H19B H -0.090879 0.827965 1.117959 0.072 Uiso 1 1 calc R U . . .
C20 C -0.1103(13) 0.8446(9) 1.0096(6) 0.046(3) Uani 1 1 d . . . . .
H20 H -0.168515 0.906592 1.014697 0.055 Uiso 1 1 calc R U . . .
C9 C -0.2069(12) 0.7478(9) 0.4954(6) 0.045(3) Uani 1 1 d . . . . .
H9A H -0.271292 0.740476 0.453974 0.054 Uiso 1 1 calc R U . . .
H9B H -0.264327 0.754627 0.538840 0.054 Uiso 1 1 calc R U . . .
C1 C 0.2423(12) 0.7752(8) 0.6648(6) 0.040(3) Uani 1 1 d . . . . .
C28 C 0.5268(12) 1.0320(8) 0.8252(7) 0.045(3) Uani 1 1 d . . . . .
C23 C 0.5648(10) 0.9755(8) 0.7517(6) 0.034(2) Uani 1 1 d . . . . .
C14 C -0.0147(14) 0.6652(9) 0.9275(6) 0.050(3) Uani 1 1 d . . . . .
H14A H -0.067500 0.672848 0.882551 0.060 Uiso 1 1 calc R U . . .
H14B H 0.043095 0.603911 0.922478 0.060 Uiso 1 1 calc R U . . .
C21 C -0.0127(13) 0.8546(8) 0.9472(6) 0.042(3) Uani 1 1 d . . . . .
H21A H 0.047638 0.916575 0.953721 0.050 Uiso 1 1 calc R U . . .
H21B H -0.067709 0.860298 0.902730 0.050 Uiso 1 1 calc R U . . .
C8 C -0.0173(12) 0.8562(7) 0.5529(6) 0.038(2) Uani 1 1 d . . . . .
H8A H -0.073237 0.862993 0.596763 0.045 Uiso 1 1 calc R U . . .
H8B H 0.042250 0.918374 0.548734 0.045 Uiso 1 1 calc R U . . .
C48 C 0.2977(11) 0.3625(8) 0.7484(6) 0.036(2) Uani 1 1 d . . . . .
H48 H 0.381159 0.324423 0.747653 0.044 Uiso 1 1 calc R U . . .
C7 C -0.1137(13) 0.8423(8) 0.4885(5) 0.042(3) Uani 1 1 d . . . . .
H7 H -0.174098 0.903111 0.485273 0.050 Uiso 1 1 calc R U . . .
C4 C 0.1629(12) 0.7501(8) 0.4897(5) 0.038(2) Uani 1 1 d . . . . .
H4A H 0.223066 0.690215 0.493409 0.046 Uiso 1 1 calc R U . . .
H4B H 0.224426 0.811124 0.485063 0.046 Uiso 1 1 calc R U . . .
C10 C -0.1164(13) 0.6536(9) 0.4995(6) 0.046(3) Uani 1 1 d . . . . .
H10 H -0.178688 0.592046 0.504683 0.056 Uiso 1 1 calc R U . . .
C5 C 0.0661(12) 0.7367(8) 0.4233(6) 0.041(3) Uani 1 1 d . . . . .
H5 H 0.123453 0.729722 0.379265 0.049 Uiso 1 1 calc R U . . .
C38 C 0.4515(11) 0.5276(8) 0.7370(6) 0.041(3) Uani 1 1 d . . . . .
C2 C 0.2494(12) 0.7684(8) 0.8356(5) 0.039(2) Uani 1 1 d . . . . .
C42 C 0.4091(16) 0.5383(12) 0.6057(7) 0.074(4) Uani 1 1 d . . . . .
H42A H 0.323542 0.495971 0.608633 0.111 Uiso 1 1 calc R U . . .
H42B H 0.448346 0.531015 0.557923 0.111 Uiso 1 1 calc R U . . .
H42C H 0.386727 0.609643 0.615558 0.111 Uiso 1 1 calc R U . . .
C29 C 0.5983(19) 0.9795(12) 0.8857(7) 0.080(5) Uani 1 1 d . . . . .
H29A H 0.584333 0.905725 0.879437 0.119 Uiso 1 1 calc R U . . .
H29B H 0.557806 1.002347 0.930923 0.119 Uiso 1 1 calc R U . . .
H29C H 0.698934 0.996483 0.885702 0.119 Uiso 1 1 calc R U . . .
C26 C 0.5538(17) 0.9475(11) 0.6206(8) 0.072(4) Uani 1 1 d . . . . .
H26A H 0.497967 0.885142 0.627313 0.108 Uiso 1 1 calc R U . . .
H26B H 0.653844 0.932314 0.623230 0.108 Uiso 1 1 calc R U . . .
H26C H 0.532126 0.974583 0.574035 0.108 Uiso 1 1 calc R U . . .
C22 C -0.2078(13) 0.7485(9) 0.9944(6) 0.050(3) Uani 1 1 d . . . . .
H22A H -0.276283 0.741148 1.033229 0.060 Uiso 1 1 calc R U . . .
H22B H -0.260484 0.756117 0.949391 0.060 Uiso 1 1 calc R U . . .
C17 C 0.0584(14) 0.7353(10) 1.0730(6) 0.051(3) Uani 1 1 d . . . . .
H17 H 0.110790 0.728299 1.118764 0.062 Uiso 1 1 calc R U . . .
C11 C -0.0301(14) 0.6411(8) 0.4315(6) 0.045(3) Uani 1 1 d . . . . .
H11A H -0.093705 0.632467 0.389809 0.054 Uiso 1 1 calc R U . . .
H11B H 0.027714 0.579783 0.434036 0.054 Uiso 1 1 calc R U . . .
C18 C 0.1634(12) 0.7462(9) 1.0124(5) 0.048(3) Uani 1 1 d . . . . .
H18A H 0.221650 0.685007 1.008387 0.058 Uiso 1 1 calc R U . . .
H18B H 0.226099 0.806194 1.021745 0.058 Uiso 1 1 calc R U . . .
C24 C 0.5206(12) 1.0225(8) 0.6760(6) 0.042(3) Uani 1 1 d . . . . .
C25 C 0.3665(13) 1.0420(9) 0.6715(8) 0.058(3) Uani 1 1 d . . . . .
H25A H 0.346349 1.105890 0.697090 0.087 Uiso 1 1 calc R U . . .
H25B H 0.313864 0.985975 0.692774 0.087 Uiso 1 1 calc R U . . .
H25C H 0.338471 1.046767 0.621512 0.087 Uiso 1 1 calc R U . . .
C30 C 0.3727(15) 1.0278(10) 0.8383(9) 0.066(4) Uani 1 1 d . . . . .
H30A H 0.325043 1.071107 0.804807 0.099 Uiso 1 1 calc R U . . .
H30B H 0.354389 1.052062 0.887050 0.099 Uiso 1 1 calc R U . . .
H30C H 0.337491 0.957561 0.831768 0.099 Uiso 1 1 calc R U . . .
C15 C -0.1162(13) 0.6538(9) 0.9888(6) 0.047(3) Uani 1 1 d . . . . .
H15 H -0.177739 0.592068 0.979665 0.056 Uiso 1 1 calc R U . . .
C6 C -0.0271(12) 0.8316(8) 0.4201(6) 0.042(3) Uani 1 1 d . . . . .
H6A H 0.032925 0.893268 0.414769 0.050 Uiso 1 1 calc R U . . .
H6B H -0.090869 0.824778 0.378394 0.050 Uiso 1 1 calc R U . . .
C41 C 0.6492(18) 0.5652(12) 0.6475(10) 0.085(5) Uani 1 1 d . . . . .
H41A H 0.631109 0.637921 0.653521 0.127 Uiso 1 1 calc R U . . .
H41B H 0.681970 0.550772 0.599070 0.127 Uiso 1 1 calc R U . . .
H41C H 0.721126 0.546108 0.681679 0.127 Uiso 1 1 calc R U . . .
C31 C 0.5683(17) 1.1439(11) 0.8363(9) 0.075(5) Uani 1 1 d . . . . .
H31A H 0.663422 1.155709 0.818482 0.112 Uiso 1 1 calc R U . . .
H31B H 0.565667 1.162462 0.887073 0.112 Uiso 1 1 calc R U . . .
H31C H 0.502505 1.185648 0.810445 0.112 Uiso 1 1 calc R U . . .
C43 C 0.5440(17) 0.5117(9) 0.8087(9) 0.072(5) Uani 1 1 d . . . . .
C40 C 0.5424(19) 0.3934(11) 0.6405(10) 0.092(6) Uani 1 1 d . . . . .
H40A H 0.609915 0.366698 0.674278 0.138 Uiso 1 1 calc R U . . .
H40B H 0.580359 0.388127 0.592400 0.138 Uiso 1 1 calc R U . . .
H40C H 0.454080 0.354016 0.642499 0.138 Uiso 1 1 calc R U . . .
C44 C 0.449(2) 0.5134(14) 0.8728(8) 0.100(6) Uani 1 1 d . . . . .
H44A H 0.389231 0.451876 0.871726 0.150 Uiso 1 1 calc R U . . .
H44B H 0.390478 0.573500 0.871804 0.150 Uiso 1 1 calc R U . . .
H44C H 0.506487 0.516067 0.916257 0.150 Uiso 1 1 calc R U . . .
C27 C 0.6038(17) 1.1220(10) 0.6588(9) 0.077(5) Uani 1 1 d . . . . .
H27A H 0.568225 1.148615 0.614299 0.115 Uiso 1 1 calc R U . . .
H27B H 0.703541 1.107236 0.653891 0.115 Uiso 1 1 calc R U . . .
H27C H 0.591829 1.172671 0.697436 0.115 Uiso 1 1 calc R U . . .
C45 C 0.629(2) 0.4121(13) 0.8061(11) 0.108(7) Uani 1 1 d . . . . .
H45A H 0.640935 0.387708 0.854418 0.163 Uiso 1 1 calc R U . . .
H45B H 0.721639 0.425750 0.785611 0.163 Uiso 1 1 calc R U . . .
H45C H 0.578742 0.360107 0.776811 0.163 Uiso 1 1 calc R U . . .
C46 C 0.6578(19) 0.5927(11) 0.8169(10) 0.089(6) Uani 1 1 d . . . . .
H46A H 0.615759 0.657966 0.829670 0.134 Uiso 1 1 calc R U . . .
H46B H 0.708058 0.598538 0.771956 0.134 Uiso 1 1 calc R U . . .
H46C H 0.723536 0.574386 0.854360 0.134 Uiso 1 1 calc R U . . .

loop_
_atom_site_aniso_label
_atom_site_aniso_U_11
_atom_site_aniso_U_22
_atom_site_aniso_U_33
_atom_site_aniso_U_23
_atom_site_aniso_U_13
_atom_site_aniso_U_12
Fe1 0.0307(8) 0.0381(10) 0.0252(7) 0.0019(6) -0.0009(7) 0.0020(6)
O1 0.061(5) 0.045(5) 0.043(4) 0.003(3) 0.006(5) 0.017(4)
O2 0.069(6) 0.064(6) 0.037(5) 0.010(4) -0.014(4) -0.028(4)
C51 0.053(7) 0.060(8) 0.025(5) -0.005(5) 0.005(6) -0.010(6)
N1 0.038(5) 0.047(6) 0.025(5) 0.005(3) -0.003(4) -0.003(4)
C50 0.057(7) 0.063(8) 0.021(5) 0.004(5) 0.019(5) -0.029(6)
C33 0.036(6) 0.051(8) 0.043(6) 0.009(5) 0.001(6) 0.004(5)
C37 0.069(8) 0.032(6) 0.016(4) 0.006(4) 0.009(5) -0.011(5)
C36 0.065(8) 0.054(8) 0.029(5) 0.007(5) 0.000(6) 0.016(6)
C52 0.038(6) 0.041(7) 0.034(5) -0.005(4) -0.008(5) -0.006(5)
C32 0.054(6) 0.043(7) 0.023(5) 0.004(4) -0.005(5) -0.010(5)
C13 0.027(6) 0.054(7) 0.025(5) -0.009(4) 0.005(4) -0.002(5)
C35 0.047(7) 0.068(9) 0.036(6) -0.003(5) -0.010(6) 0.001(6)
C3 0.047(7) 0.039(7) 0.020(5) 0.001(4) -0.007(4) 0.001(5)
C34 0.037(6) 0.061(8) 0.029(5) 0.003(5) 0.005(5) 0.002(5)
N2 0.049(6) 0.052(6) 0.020(4) -0.004(3) 0.002(4) 0.001(4)
C47 0.029(5) 0.057(8) 0.031(5) -0.006(5) -0.002(5) 0.000(5)
C49 0.058(7) 0.047(8) 0.032(5) 0.006(4) 0.001(6) 0.003(6)
C39 0.047(8) 0.034(7) 0.086(10) 0.003(6) 0.025(7) -0.002(5)
C12 0.040(7) 0.040(7) 0.036(6) 0.011(4) -0.004(5) -0.002(5)
C16 0.072(10) 0.042(8) 0.041(7) 0.005(5) 0.011(6) 0.004(6)
C19 0.099(12) 0.050(8) 0.029(6) -0.012(5) 0.012(6) -0.014(7)
C20 0.051(8) 0.047(8) 0.041(6) 0.000(5) 0.015(5) 0.008(6)
C9 0.020(6) 0.076(9) 0.039(6) 0.002(5) -0.012(4) -0.004(5)
C1 0.038(7) 0.044(7) 0.037(6) 0.004(4) 0.008(5) 0.002(5)
C28 0.029(7) 0.037(7) 0.068(8) -0.007(5) 0.000(5) 0.009(5)
C23 0.034(5) 0.026(6) 0.043(5) 0.006(4) 0.000(5) -0.009(4)
C14 0.067(9) 0.042(8) 0.041(7) -0.014(5) 0.012(6) 0.003(6)
C21 0.048(7) 0.045(8) 0.032(6) -0.003(4) 0.010(5) 0.000(5)
C8 0.042(7) 0.025(6) 0.046(6) 0.006(4) -0.007(5) 0.003(4)
C48 0.048(6) 0.027(6) 0.036(5) 0.005(4) 0.006(6) 0.001(5)
C7 0.052(8) 0.047(7) 0.028(5) 0.008(4) -0.003(5) 0.012(5)
C4 0.042(7) 0.034(6) 0.039(6) 0.003(4) -0.005(5) -0.001(5)
C10 0.043(8) 0.057(8) 0.039(6) 0.006(5) -0.005(5) -0.028(6)
C5 0.039(7) 0.053(8) 0.032(6) 0.001(4) 0.002(5) -0.001(5)
C38 0.036(6) 0.040(7) 0.049(7) 0.002(5) -0.007(5) 0.006(5)
C2 0.034(6) 0.046(7) 0.035(6) -0.003(4) 0.000(5) -0.010(5)
C42 0.061(10) 0.116(13) 0.042(8) -0.027(7) 0.004(6) -0.006(8)
C29 0.086(12) 0.131(14) 0.024(6) 0.006(6) 0.012(6) 0.043(9)
C26 0.066(10) 0.080(11) 0.070(10) 0.006(7) -0.025(8) 0.019(7)
C22 0.029(7) 0.081(10) 0.040(7) -0.007(5) 0.012(5) 0.006(6)
C17 0.058(9) 0.079(10) 0.017(5) -0.001(5) -0.011(5) -0.005(7)
C11 0.067(9) 0.032(7) 0.033(6) -0.005(4) -0.010(5) -0.007(5)
C18 0.037(7) 0.084(10) 0.024(5) -0.005(5) -0.004(5) 0.002(6)
C24 0.040(7) 0.029(7) 0.058(7) 0.010(5) -0.005(5) 0.001(5)
C25 0.035(7) 0.054(9) 0.085(10) 0.016(6) -0.010(6) 0.001(6)
C30 0.050(9) 0.056(9) 0.090(10) -0.034(7) 0.020(7) 0.002(6)
C15 0.037(7) 0.066(9) 0.036(6) -0.008(5) 0.006(5) -0.007(5)
C6 0.040(7) 0.051(8) 0.034(6) 0.009(4) -0.004(5) -0.001(5)
C41 0.070(11) 0.081(12) 0.103(13) 0.017(9) 0.003(9) -0.019(9)
C31 0.062(10) 0.069(11) 0.092(12) -0.007(8) -0.022(8) -0.008(7)
C43 0.090(12) 0.033(8) 0.093(11) 0.020(6) -0.061(10) -0.012(7)
C40 0.088(13) 0.064(11) 0.124(15) -0.001(9) 0.054(11) 0.000(8)
C44 0.114(16) 0.147(17) 0.040(9) 0.034(8) -0.048(9) -0.021(12)
C27 0.075(11) 0.047(9) 0.110(13) 0.048(8) -0.016(9) -0.015(7)
C45 0.110(17) 0.116(16) 0.099(15) 0.018(10) -0.060(13) 0.011(11)
C46 0.087(13) 0.062(11) 0.116(14) -0.005(9) -0.040(11) -0.024(9)

loop_
_atom_type_symbol
_atom_type_description
_atom_type_scat_dispersion_real
_atom_type_scat_dispersion_imag
_atom_type_scat_source
C C 0.0033 0.0016 'International Tables Vol C Tables 4.2.6.8 and 6.1.1.4'
H H 0.0000 0.0000 'International Tables Vol C Tables 4.2.6.8 and 6.1.1.4'
Fe Fe 0.3463 0.8444 'International Tables Vol C Tables 4.2.6.8 and 6.1.1.4'
N N 0.0061 0.0033 'International Tables Vol C Tables 4.2.6.8 and 6.1.1.4'
O O 0.0106 0.0060 'International Tables Vol C Tables 4.2.6.8 and 6.1.1.4'

loop_
_geom_angle_atom_site_label_1
_geom_angle_atom_site_label_2
_geom_angle_atom_site_label_3
_geom_angle
_geom_angle_site_symmetry_1
_geom_angle_site_symmetry_3
_geom_angle_publ_flag
O1 Fe1 C1 108.9(4) . . ?
O1 Fe1 C2 108.0(4) . . ?
O2 Fe1 O1 133.3(4) . . ?
O2 Fe1 C1 98.0(4) . . ?
O2 Fe1 C2 103.3(4) . . ?
C2 Fe1 C1 100.9(4) . . ?
C23 O1 Fe1 172.6(7) . . ?
C38 O2 Fe1 173.8(7) . . ?
C50 C51 H51 121.6 . . ?
C52 C51 H51 121.6 . . ?
C52 C51 C50 116.7(10) . . ?
C1 N1 C3 176.2(10) . . ?
C51 C50 H50 119.8 . . ?
C49 C50 C51 120.4(10) . . ?
C49 C50 H50 119.8 . . ?
C32 C33 H33 118.5 . . ?
C34 C33 H33 118.5 . . ?
C34 C33 C32 123.1(11) . . ?
C36 C37 H37 118.7 . . ?
C36 C37 C32 122.6(10) . . ?
C32 C37 H37 118.7 . . ?
C37 C36 H36 120.7 . . ?
C37 C36 C35 118.7(11) . . ?
C35 C36 H36 120.7 . . ?
C51 C52 H52 119.0 . . ?
C47 C52 C51 122.1(10) . . ?
C47 C52 H52 119.0 . . ?
C33 C32 C37 115.2(10) . . ?
C33 C32 C23 124.3(10) . . ?
C37 C32 C23 120.4(9) . . ?
N2 C13 C14 107.8(8) . . ?
N2 C13 C21 110.0(8) . . ?
N2 C13 C18 108.8(9) . . ?
C14 C13 C21 109.2(10) . . ?
C14 C13 C18 109.9(9) . . ?
C18 C13 C21 111.2(8) . . ?
C36 C35 H35 119.6 . . ?
C34 C35 C36 120.9(12) . . ?
C34 C35 H35 119.6 . . ?
N1 C3 C12 108.6(7) . . ?
N1 C3 C8 109.2(8) . . ?
N1 C3 C4 108.0(9) . . ?
C8 C3 C12 109.0(10) . . ?
C4 C3 C12 110.7(8) . . ?
C4 C3 C8 111.3(8) . . ?
C33 C34 H34 120.3 . . ?
C35 C34 C33 119.5(11) . . ?
C35 C34 H34 120.3 . . ?
C2 N2 C13 175.4(10) . . ?
C52 C47 C38 118.2(9) . . ?
C48 C47 C52 118.2(9) . . ?
C48 C47 C38 123.6(9) . . ?
C50 C49 H49 119.5 . . ?
C48 C49 C50 121.0(11) . . ?
C48 C49 H49 119.5 . . ?
C42 C39 C38 107.2(10) . . ?
C42 C39 C40 105.4(13) . . ?
C41 C39 C38 112.6(12) . . ?
C41 C39 C42 106.7(12) . . ?
C41 C39 C40 108.0(13) . . ?
C40 C39 C38 116.3(10) . . ?
C3 C12 H12A 110.0 . . ?
C3 C12 H12B 110.0 . . ?
H12A C12 H12B 108.4 . . ?
C10 C12 C3 108.3(8) . . ?
C10 C12 H12A 110.0 . . ?
C10 C12 H12B 110.0 . . ?
H16A C16 H16B 108.3 . . ?
C17 C16 H16A 109.8 . . ?
C17 C16 H16B 109.8 . . ?
C17 C16 C15 109.2(9) . . ?
C15 C16 H16A 109.8 . . ?
C15 C16 H16B 109.8 . . ?
H19A C19 H19B 108.0 . . ?
C20 C19 H19A 109.3 . . ?
C20 C19 H19B 109.3 . . ?
C17 C19 H19A 109.3 . . ?
C17 C19 H19B 109.3 . . ?
C17 C19 C20 111.5(9) . . ?
C19 C20 H20 109.8 . . ?
C19 C20 C22 109.8(9) . . ?
C21 C20 C19 110.0(11) . . ?
C21 C20 H20 109.8 . . ?
C21 C20 C22 107.6(9) . . ?
C22 C20 H20 109.8 . . ?
H9A C9 H9B 108.2 . . ?
C7 C9 H9A 109.7 . . ?
C7 C9 H9B 109.7 . . ?
C7 C9 C10 109.9(10) . . ?
C10 C9 H9A 109.7 . . ?
C10 C9 H9B 109.7 . . ?
N1 C1 Fe1 173.7(9) . . ?
C29 C28 C23 109.2(9) . . ?
C29 C28 C31 104.6(11) . . ?
C30 C28 C23 111.5(10) . . ?
C30 C28 C29 107.6(12) . . ?
C30 C28 C31 104.5(10) . . ?
C31 C28 C23 118.8(10) . . ?
O1 C23 C32 108.9(8) . . ?
O1 C23 C28 103.9(8) . . ?
O1 C23 C24 105.6(8) . . ?
C32 C23 C28 109.2(9) . . ?
C32 C23 C24 107.6(9) . . ?
C28 C23 C24 121.0(8) . . ?
C13 C14 H14A 110.0 . . ?
C13 C14 H14B 110.0 . . ?
H14A C14 H14B 108.3 . . ?
C15 C14 C13 108.7(8) . . ?
C15 C14 H14A 110.0 . . ?
C15 C14 H14B 110.0 . . ?
C13 C21 H21A 110.0 . . ?
C13 C21 H21B 110.0 . . ?
C20 C21 C13 108.3(9) . . ?
C20 C21 H21A 110.0 . . ?
C20 C21 H21B 110.0 . . ?
H21A C21 H21B 108.4 . . ?
C3 C8 H8A 110.2 . . ?
C3 C8 H8B 110.2 . . ?
H8A C8 H8B 108.5 . . ?
C7 C8 C3 107.5(8) . . ?
C7 C8 H8A 110.2 . . ?
C7 C8 H8B 110.2 . . ?
C47 C48 H48 119.2 . . ?
C49 C48 C47 121.5(10) . . ?
C49 C48 H48 119.2 . . ?
C9 C7 H7 109.0 . . ?
C9 C7 C6 109.1(9) . . ?
C8 C7 C9 110.2(8) . . ?
C8 C7 H7 109.0 . . ?
C8 C7 C6 110.4(10) . . ?
C6 C7 H7 109.0 . . ?
C3 C4 H4A 109.7 . . ?
C3 C4 H4B 109.7 . . ?
C3 C4 C5 109.9(9) . . ?
H4A C4 H4B 108.2 . . ?
C5 C4 H4A 109.7 . . ?
C5 C4 H4B 109.7 . . ?
C12 C10 C9 108.5(9) . . ?
C12 C10 H10 109.2 . . ?
C12 C10 C11 110.7(10) . . ?
C9 C10 H10 109.2 . . ?
C9 C10 C11 109.9(9) . . ?
C11 C10 H10 109.2 . . ?
C4 C5 H5 110.4 . . ?
C4 C5 C11 109.1(8) . . ?
C4 C5 C6 107.8(8) . . ?
C11 C5 H5 110.4 . . ?
C11 C5 C6 108.7(10) . . ?
C6 C5 H5 110.4 . . ?
O2 C38 C47 108.8(8) . . ?
O2 C38 C39 104.5(8) . . ?
O2 C38 C43 104.7(8) . . ?
C47 C38 C39 109.4(9) . . ?
C47 C38 C43 107.9(10) . . ?
C39 C38 C43 120.9(11) . . ?
N2 C2 Fe1 177.5(10) . . ?
C39 C42 H42A 109.5 . . ?
C39 C42 H42B 109.5 . . ?
C39 C42 H42C 109.5 . . ?
H42A C42 H42B 109.5 . . ?
H42A C42 H42C 109.5 . . ?
H42B C42 H42C 109.5 . . ?
C28 C29 H29A 109.5 . . ?
C28 C29 H29B 109.5 . . ?
C28 C29 H29C 109.5 . . ?
H29A C29 H29B 109.5 . . ?
H29A C29 H29C 109.5 . . ?
H29B C29 H29C 109.5 . . ?
H26A C26 H26B 109.5 . . ?
H26A C26 H26C 109.5 . . ?
H26B C26 H26C 109.5 . . ?
C24 C26 H26A 109.5 . . ?
C24 C26 H26B 109.5 . . ?
C24 C26 H26C 109.5 . . ?
C20 C22 H22A 109.9 . . ?
C20 C22 H22B 109.9 . . ?
H22A C22 H22B 108.3 . . ?
C15 C22 C20 108.8(11) . . ?
C15 C22 H22A 109.9 . . ?
C15 C22 H22B 109.9 . . ?
C16 C17 C19 112.6(12) . . ?
C16 C17 H17 109.3 . . ?
C16 C17 C18 108.7(9) . . ?
C19 C17 H17 109.3 . . ?
C19 C17 C18 107.7(10) . . ?
C18 C17 H17 109.3 . . ?
C10 C11 C5 109.3(8) . . ?
C10 C11 H11A 109.8 . . ?
C10 C11 H11B 109.8 . . ?
C5 C11 H11A 109.8 . . ?
C5 C11 H11B 109.8 . . ?
H11A C11 H11B 108.3 . . ?
C13 C18 H18A 110.1 . . ?
C13 C18 H18B 110.1 . . ?
C17 C18 C13 108.1(9) . . ?
C17 C18 H18A 110.1 . . ?
C17 C18 H18B 110.1 . . ?
H18A C18 H18B 108.4 . . ?
C26 C24 C23 107.3(9) . . ?
C26 C24 C25 107.9(11) . . ?
C26 C24 C27 106.7(13) . . ?
C25 C24 C23 112.2(10) . . ?
C25 C24 C27 108.9(9) . . ?
C27 C24 C23 113.5(9) . . ?
C24 C25 H25A 109.5 . . ?
C24 C25 H25B 109.5 . . ?
C24 C25 H25C 109.5 . . ?
H25A C25 H25B 109.5 . . ?
H25A C25 H25C 109.5 . . ?
H25B C25 H25C 109.5 . . ?
C28 C30 H30A 109.5 . . ?
C28 C30 H30B 109.5 . . ?
C28 C30 H30C 109.5 . . ?
H30A C30 H30B 109.5 . . ?
H30A C30 H30C 109.5 . . ?
H30B C30 H30C 109.5 . . ?
C16 C15 H15 109.3 . . ?
C14 C15 C16 109.1(10) . . ?
C14 C15 C22 109.1(10) . . ?
C14 C15 H15 109.3 . . ?
C22 C15 C16 110.7(9) . . ?
C22 C15 H15 109.3 . . ?
C7 C6 C5 110.0(8) . . ?
C7 C6 H6A 109.7 . . ?
C7 C6 H6B 109.7 . . ?
C5 C6 H6A 109.7 . . ?
C5 C6 H6B 109.7 . . ?
H6A C6 H6B 108.2 . . ?
C39 C41 H41A 109.5 . . ?
C39 C41 H41B 109.5 . . ?
C39 C41 H41C 109.5 . . ?
H41A C41 H41B 109.5 . . ?
H41A C41 H41C 109.5 . . ?
H41B C41 H41C 109.5 . . ?
C28 C31 H31A 109.5 . . ?
C28 C31 H31B 109.5 . . ?
C28 C31 H31C 109.5 . . ?
H31A C31 H31B 109.5 . . ?
H31A C31 H31C 109.5 . . ?
H31B C31 H31C 109.5 . . ?
C44 C43 C38 109.7(12) . . ?
C44 C43 C45 110.0(13) . . ?
C45 C43 C38 113.4(12) . . ?
C46 C43 C38 110.7(11) . . ?
C46 C43 C44 110.5(13) . . ?
C46 C43 C45 102.4(15) . . ?
C39 C40 H40A 109.5 . . ?
C39 C40 H40B 109.5 . . ?
C39 C40 H40C 109.5 . . ?
H40A C40 H40B 109.5 . . ?
H40A C40 H40C 109.5 . . ?
H40B C40 H40C 109.5 . . ?
C43 C44 H44A 109.5 . . ?
C43 C44 H44B 109.5 . . ?
C43 C44 H44C 109.5 . . ?
H44A C44 H44B 109.5 . . ?
H44A C44 H44C 109.5 . . ?
H44B C44 H44C 109.5 . . ?
C24 C27 H27A 109.5 . . ?
C24 C27 H27B 109.5 . . ?
C24 C27 H27C 109.5 . . ?
H27A C27 H27B 109.5 . . ?
H27A C27 H27C 109.5 . . ?
H27B C27 H27C 109.5 . . ?
C43 C45 H45A 109.5 . . ?
C43 C45 H45B 109.5 . . ?
C43 C45 H45C 109.5 . . ?
H45A C45 H45B 109.5 . . ?
H45A C45 H45C 109.5 . . ?
H45B C45 H45C 109.5 . . ?
C43 C46 H46A 109.5 . . ?
C43 C46 H46B 109.5 . . ?
C43 C46 H46C 109.5 . . ?
H46A C46 H46B 109.5 . . ?
H46A C46 H46C 109.5 . . ?
H46B C46 H46C 109.5 . . ?

loop_
_geom_bond_atom_site_label_1
_geom_bond_atom_site_label_2
_geom_bond_distance
_geom_bond_site_symmetry_2
_geom_bond_publ_flag
Fe1 O1 1.803(8) . ?
Fe1 O2 1.758(9) . ?
Fe1 C1 2.091(11) . ?
Fe1 C2 2.083(11) . ?
O1 C23 1.418(11) . ?
O2 C38 1.462(13) . ?
C51 H51 0.9500 . ?
C51 C50 1.410(14) . ?
C51 C52 1.400(14) . ?
N1 C3 1.438(13) . ?
N1 C1 1.154(13) . ?
C50 H50 0.9500 . ?
C50 C49 1.367(16) . ?
C33 H33 0.9500 . ?
C33 C32 1.378(14) . ?
C33 C34 1.365(14) . ?
C37 H37 0.9500 . ?
C37 C36 1.364(15) . ?
C37 C32 1.397(14) . ?
C36 H36 0.9500 . ?
C36 C35 1.377(16) . ?
C52 H52 0.9500 . ?
C52 C47 1.390(14) . ?
C32 C23 1.570(15) . ?
C13 N2 1.450(13) . ?
C13 C14 1.525(15) . ?
C13 C21 1.554(15) . ?
C13 C18 1.550(14) . ?
C35 H35 0.9500 . ?
C35 C34 1.341(15) . ?
C3 C12 1.546(15) . ?
C3 C8 1.546(15) . ?
C3 C4 1.509(15) . ?
C34 H34 0.9500 . ?
N2 C2 1.153(13) . ?
C47 C48 1.366(13) . ?
C47 C38 1.592(15) . ?
C49 H49 0.9500 . ?
C49 C48 1.355(15) . ?
C39 C38 1.602(17) . ?
C39 C42 1.52(2) . ?
C39 C41 1.509(19) . ?
C39 C40 1.525(18) . ?
C12 H12A 0.9900 . ?
C12 H12B 0.9900 . ?
C12 C10 1.530(14) . ?
C16 H16A 0.9900 . ?
C16 H16B 0.9900 . ?
C16 C17 1.504(16) . ?
C16 C15 1.551(16) . ?
C19 H19A 0.9900 . ?
C19 H19B 0.9900 . ?
C19 C20 1.515(18) . ?
C19 C17 1.514(19) . ?
C20 H20 1.0000 . ?
C20 C21 1.513(15) . ?
C20 C22 1.569(17) . ?
C9 H9A 0.9900 . ?
C9 H9B 0.9900 . ?
C9 C7 1.521(15) . ?
C9 C10 1.532(17) . ?
C28 C23 1.598(17) . ?
C28 C29 1.516(18) . ?
C28 C30 1.492(18) . ?
C28 C31 1.523(16) . ?
C23 C24 1.628(16) . ?
C14 H14A 0.9900 . ?
C14 H14B 0.9900 . ?
C14 C15 1.522(16) . ?
C21 H21A 0.9900 . ?
C21 H21B 0.9900 . ?
C8 H8A 0.9900 . ?
C8 H8B 0.9900 . ?
C8 C7 1.520(15) . ?
C48 H48 0.9500 . ?
C7 H7 1.0000 . ?
C7 C6 1.539(15) . ?
C4 H4A 0.9900 . ?
C4 H4B 0.9900 . ?
C4 C5 1.551(14) . ?
C10 H10 1.0000 . ?
C10 C11 1.535(16) . ?
C5 H5 1.0000 . ?
C5 C11 1.551(15) . ?
C5 C6 1.553(16) . ?
C38 C43 1.628(16) . ?
C42 H42A 0.9800 . ?
C42 H42B 0.9800 . ?
C42 H42C 0.9800 . ?
C29 H29A 0.9800 . ?
C29 H29B 0.9800 . ?
C29 H29C 0.9800 . ?
C26 H26A 0.9800 . ?
C26 H26B 0.9800 . ?
C26 H26C 0.9800 . ?
C26 C24 1.455(19) . ?
C22 H22A 0.9900 . ?
C22 H22B 0.9900 . ?
C22 C15 1.540(17) . ?
C17 H17 1.0000 . ?
C17 C18 1.533(16) . ?
C11 H11A 0.9900 . ?
C11 H11B 0.9900 . ?
C18 H18A 0.9900 . ?
C18 H18B 0.9900 . ?
C24 C25 1.500(17) . ?
C24 C27 1.559(16) . ?
C25 H25A 0.9800 . ?
C25 H25B 0.9800 . ?
C25 H25C 0.9800 . ?
C30 H30A 0.9800 . ?
C30 H30B 0.9800 . ?
C30 H30C 0.9800 . ?
C15 H15 1.0000 . ?
C6 H6A 0.9900 . ?
C6 H6B 0.9900 . ?
C41 H41A 0.9800 . ?
C41 H41B 0.9800 . ?
C41 H41C 0.9800 . ?
C31 H31A 0.9800 . ?
C31 H31B 0.9800 . ?
C31 H31C 0.9800 . ?
C43 C44 1.51(3) . ?
C43 C45 1.56(2) . ?
C43 C46 1.506(19) . ?
C40 H40A 0.9800 . ?
C40 H40B 0.9800 . ?
C40 H40C 0.9800 . ?
C44 H44A 0.9800 . ?
C44 H44B 0.9800 . ?
C44 H44C 0.9800 . ?
C27 H27A 0.9800 . ?
C27 H27B 0.9800 . ?
C27 H27C 0.9800 . ?
C45 H45A 0.9800 . ?
C45 H45B 0.9800 . ?
C45 H45C 0.9800 . ?
C46 H46A 0.9800 . ?
C46 H46B 0.9800 . ?
C46 H46C 0.9800 . ?

loop_
_geom_torsion_atom_site_label_1
_geom_torsion_atom_site_label_2
_geom_torsion_atom_site_label_3
_geom_torsion_atom_site_label_4
_geom_torsion
_geom_torsion_site_symmetry_1
_geom_torsion_site_symmetry_2
_geom_torsion_site_symmetry_3
_geom_torsion_site_symmetry_4
_geom_torsion_publ_flag
O1 C23 C24 C26 -55.5(12) . . . . ?
O1 C23 C24 C25 62.9(11) . . . . ?
O1 C23 C24 C27 -173.1(11) . . . . ?
O2 C38 C43 C44 76.5(12) . . . . ?
O2 C38 C43 C45 -160.1(13) . . . . ?
O2 C38 C43 C46 -45.7(16) . . . . ?
C51 C50 C49 C48 0.7(17) . . . . ?
C51 C52 C47 C48 1.6(15) . . . . ?
C51 C52 C47 C38 -179.1(11) . . . . ?
N1 C3 C12 C10 -178.3(9) . . . . ?
N1 C3 C8 C7 179.6(8) . . . . ?
N1 C3 C4 C5 179.1(8) . . . . ?
C50 C51 C52 C47 -2.3(15) . . . . ?
C50 C49 C48 C47 -1.5(17) . . . . ?
C33 C32 C23 O1 -175.7(10) . . . . ?
C33 C32 C23 C28 -62.8(13) . . . . ?
C33 C32 C23 C24 70.2(13) . . . . ?
C37 C36 C35 C34 3.0(16) . . . . ?
C37 C32 C23 O1 1.6(13) . . . . ?
C37 C32 C23 C28 114.6(10) . . . . ?
C37 C32 C23 C24 -112.4(10) . . . . ?
C36 C37 C32 C33 1.1(14) . . . . ?
C36 C37 C32 C23 -176.5(11) . . . . ?
C36 C35 C34 C33 -2.9(16) . . . . ?
C52 C51 C50 C49 1.1(14) . . . . ?
C52 C47 C48 C49 0.3(15) . . . . ?
C52 C47 C38 O2 3.8(13) . . . . ?
C52 C47 C38 C39 -109.8(11) . . . . ?
C52 C47 C38 C43 116.9(12) . . . . ?
C32 C33 C34 C35 1.9(17) . . . . ?
C32 C37 C36 C35 -2.1(16) . . . . ?
C32 C23 C24 C26 60.8(12) . . . . ?
C32 C23 C24 C25 179.1(9) . . . . ?
C32 C23 C24 C27 -56.9(13) . . . . ?
C13 C14 C15 C16 -59.9(13) . . . . ?
C13 C14 C15 C22 61.2(13) . . . . ?
C3 C12 C10 C9 -61.1(12) . . . . ?
C3 C12 C10 C11 59.6(12) . . . . ?
C3 C8 C7 C9 60.8(12) . . . . ?
C3 C8 C7 C6 -59.8(11) . . . . ?
C3 C4 C5 C11 -59.1(11) . . . . ?
C3 C4 C5 C6 58.8(11) . . . . ?
C34 C33 C32 C37 -0.9(16) . . . . ?
C34 C33 C32 C23 176.5(12) . . . . ?
N2 C13 C14 C15 178.7(9) . . . . ?
N2 C13 C21 C20 -178.5(9) . . . . ?
N2 C13 C18 C17 -178.7(9) . . . . ?
C47 C38 C43 C44 -39.2(13) . . . . ?
C47 C38 C43 C45 84.2(16) . . . . ?
C47 C38 C43 C46 -161.4(13) . . . . ?
C39 C38 C43 C44 -166.2(11) . . . . ?
C39 C38 C43 C45 -42.7(18) . . . . ?
C39 C38 C43 C46 71.6(16) . . . . ?
C12 C3 C8 C7 -61.8(10) . . . . ?
C12 C3 C4 C5 60.3(11) . . . . ?
C12 C10 C11 C5 -59.9(12) . . . . ?
C16 C17 C18 C13 61.9(13) . . . . ?
C19 C20 C21 C13 57.1(12) . . . . ?
C19 C20 C22 C15 -57.7(12) . . . . ?
C19 C17 C18 C13 -60.4(12) . . . . ?
C20 C19 C17 C16 -57.3(13) . . . . ?
C20 C19 C17 C18 62.6(14) . . . . ?
C20 C22 C15 C16 58.9(12) . . . . ?
C20 C22 C15 C14 -61.2(12) . . . . ?
C9 C7 C6 C5 -60.2(12) . . . . ?
C9 C10 C11 C5 60.0(12) . . . . ?
C28 C23 C24 C26 -172.9(11) . . . . ?
C28 C23 C24 C25 -54.5(13) . . . . ?
C28 C23 C24 C27 69.5(14) . . . . ?
C14 C13 C21 C20 63.5(11) . . . . ?
C14 C13 C18 C17 -61.0(12) . . . . ?
C21 C13 C14 C15 -61.9(12) . . . . ?
C21 C13 C18 C17 60.0(12) . . . . ?
C21 C20 C22 C15 62.1(12) . . . . ?
C8 C3 C12 C10 62.8(11) . . . . ?
C8 C3 C4 C5 -61.0(11) . . . . ?
C8 C7 C6 C5 61.1(11) . . . . ?
C48 C47 C38 O2 -176.9(8) . . . . ?
C48 C47 C38 C39 69.4(12) . . . . ?
C48 C47 C38 C43 -63.9(13) . . . . ?
C7 C9 C10 C12 60.4(11) . . . . ?
C7 C9 C10 C11 -60.8(11) . . . . ?
C4 C3 C12 C10 -59.9(12) . . . . ?
C4 C3 C8 C7 60.5(12) . . . . ?
C4 C5 C11 C10 58.4(13) . . . . ?
C4 C5 C6 C7 -58.7(12) . . . . ?
C10 C9 C7 C8 -61.0(12) . . . . ?
C10 C9 C7 C6 60.4(11) . . . . ?
C38 C47 C48 C49 -178.9(12) . . . . ?
C42 C39 C38 O2 -56.4(11) . . . . ?
C42 C39 C38 C47 59.9(12) . . . . ?
C42 C39 C38 C43 -173.8(10) . . . . ?
C29 C28 C23 O1 69.7(12) . . . . ?
C29 C28 C23 C32 -46.4(13) . . . . ?
C29 C28 C23 C24 -172.0(11) . . . . ?
C22 C20 C21 C13 -62.5(12) . . . . ?
C17 C16 C15 C14 61.8(13) . . . . ?
C17 C16 C15 C22 -58.3(13) . . . . ?
C17 C19 C20 C21 -61.7(14) . . . . ?
C17 C19 C20 C22 56.6(14) . . . . ?
C11 C5 C6 C7 59.4(11) . . . . ?
C18 C13 C14 C15 60.3(13) . . . . ?
C18 C13 C21 C20 -57.9(12) . . . . ?
C30 C28 C23 O1 -49.1(12) . . . . ?
C30 C28 C23 C32 -165.2(10) . . . . ?
C30 C28 C23 C24 69.2(13) . . . . ?
C15 C16 C17 C19 56.7(12) . . . . ?
C15 C16 C17 C18 -62.6(13) . . . . ?
C6 C5 C11 C10 -59.0(11) . . . . ?
C41 C39 C38 O2 60.5(14) . . . . ?
C41 C39 C38 C47 176.9(11) . . . . ?
C41 C39 C38 C43 -56.9(15) . . . . ?
C31 C28 C23 O1 -170.6(9) . . . . ?
C31 C28 C23 C32 73.3(12) . . . . ?
C31 C28 C23 C24 -52.3(13) . . . . ?
C40 C39 C38 O2 -174.0(12) . . . . ?
C40 C39 C38 C47 -57.7(15) . . . . ?
C40 C39 C38 C43 68.6(15) . . . . ?

loop_
_twin_individual_id
_twin_individual_mass_fraction_refined
1 0.531(3)
2 0.469(3)
